data_7106413
loop_
_publ_author_name
'Jobe, Kajally'
'Brennan, Caroline H.'
'Motevalli, Majid'
'Goldup, Stephen M.'
'Watkinson, Michael'

_publ_section_title
;
 Modular 'click' sensors for zinc and their application in vivo
;
_journal_coden_ASTM CHCOFS
_journal_issue 21
_journal_name_full
;
 Chemical Communications (Cambridge, United Kingdom)
;
_journal_page_first 6036
_journal_page_last 6038
_journal_paper_doi 10.1039/c1cc11213a
_journal_volume 47
_journal_year 2011
_chemical_formula_moiety 'C25 H32 N8 O2 Zn, Cl O4, C2 H3 N, Cl O4'
_chemical_formula_sum 'C27 H35 Cl2 N9 O10 Zn'
_chemical_formula_weight 781.91
_space_group_crystal_system monoclinic
_space_group_IT_number 15
_space_group_name_Hall '-C 2yc'
_space_group_name_H-M_alt 'C 1 2/c 1'
_symmetry_space_group_name_Hall '-C 2yc'
_symmetry_space_group_name_H-M 'C 1 2/c 1'
_atom_sites_solution_hydrogens geom
_atom_sites_solution_primary direct
_atom_sites_solution_secondary difmap
_audit_creation_method SHELXL-97
_cell_angle_alpha 90.00
_cell_angle_beta 90.6920(10)
_cell_angle_gamma 90.00
_cell_formula_units_Z 8
_cell_length_a 12.2193(2)
_cell_length_b 12.3857(2)
_cell_length_c 42.4545(8)
_cell_measurement_reflns_used 9983
_cell_measurement_temperature 100(2)
_cell_measurement_theta_max 66.64
_cell_measurement_theta_min 5.08
_cell_volume 6424.79(19)
_computing_cell_refinement 'Bruker SAINT'
_computing_data_collection 'Bruker APEX2'
_computing_data_reduction 'Bruker SAINT'
_computing_molecular_graphics 'Bruker SHELXTL'
_computing_publication_material 'Bruker SHELXTL'
_computing_structure_refinement 'SHELXL-97 (Sheldrick, 2008)'
_computing_structure_solution 'SHELXS-97 (Sheldrick, 2008)'
_diffrn_ambient_temperature 100(2)
_diffrn_detector_area_resol_mean 8.333
_diffrn_measured_fraction_theta_full 0.975
_diffrn_measured_fraction_theta_max 0.975
_diffrn_measurement_device_type 'Bruker APEX-II CCD'
_diffrn_measurement_method '\f and \w scans'
_diffrn_radiation_monochromator graphite
_diffrn_radiation_source 'fine-focus sealed tube'
_diffrn_radiation_type CuK\a
_diffrn_radiation_wavelength 1.54178
_diffrn_reflns_av_R_equivalents 0.0432
_diffrn_reflns_av_sigmaI/netI 0.0177
_diffrn_reflns_limit_h_max 14
_diffrn_reflns_limit_h_min -11
_diffrn_reflns_limit_k_max 14
_diffrn_reflns_limit_k_min -14
_diffrn_reflns_limit_l_max 50
_diffrn_reflns_limit_l_min -43
_diffrn_reflns_number 69974
_diffrn_reflns_theta_full 67.27
_diffrn_reflns_theta_max 67.27
_diffrn_reflns_theta_min 2.08
_exptl_absorpt_coefficient_mu 3.215
_exptl_absorpt_correction_T_max 0.7393
_exptl_absorpt_correction_T_min 0.5125
_exptl_absorpt_correction_type multi-scan
_exptl_absorpt_process_details
;
SADABS-2008/1 - Bruker AXS area detector scaling and absorption correction
;
_exptl_crystal_colour yellow
_exptl_crystal_density_diffrn 1.617
_exptl_crystal_density_method 'not measured'
_exptl_crystal_description shard
_exptl_crystal_F_000 3232
_exptl_crystal_size_max 0.24
_exptl_crystal_size_mid 0.16
_exptl_crystal_size_min 0.10
_refine_diff_density_max 1.035
_refine_diff_density_min -0.733
_refine_diff_density_rms 0.093
_refine_ls_extinction_method none
_refine_ls_goodness_of_fit_ref 1.322
_refine_ls_hydrogen_treatment mixed
_refine_ls_matrix_type full
_refine_ls_number_parameters 464
_refine_ls_number_reflns 5633
_refine_ls_number_restraints 40
_refine_ls_restrained_S_all 1.343
_refine_ls_R_factor_all 0.0643
_refine_ls_R_factor_gt 0.0637
_refine_ls_shift/su_max 0.002
_refine_ls_shift/su_mean 0.000
_refine_ls_structure_factor_coef Fsqd
_refine_ls_weighting_details 'calc w=1/[\s^2^(Fo^2^)+(0.0235P)^2^+52.7250P] where P=(Fo^2^+2Fc^2^)/3'
_refine_ls_weighting_scheme calc
_refine_ls_wR_factor_gt 0.1420
_refine_ls_wR_factor_ref 0.1422
_reflns_number_gt 5562
_reflns_number_total 5633
_reflns_threshold_expression >2\s(I)
_cod_data_source_file c1cc11213a.txt
_cod_data_source_block cu_kjcyzn3r_0m
_cod_database_code 7106413

loop_
_symmetry_equiv_pos_as_xyz
'x, y, z'
'-x, y, -z+1/2'
'x+1/2, y+1/2, z'
'-x+1/2, y+1/2, -z+1/2'
'-x, -y, -z'
'x, -y, z-1/2'
'-x+1/2, -y+1/2, -z'
'x+1/2, -y+1/2, z-1/2'

loop_
_atom_site_label
_atom_site_type_symbol
_atom_site_fract_x
_atom_site_fract_y
_atom_site_fract_z
_atom_site_U_iso_or_equiv
_atom_site_adp_type
_atom_site_occupancy
_atom_site_symmetry_multiplicity
_atom_site_calc_flag
_atom_site_refinement_flags
_atom_site_disorder_assembly
_atom_site_disorder_group
C1 C 0.1779(4) 0.3930(4) 0.59013(11) 0.0292(10) Uani 1 1 d . . .
H1 H 0.1656 0.4608 0.5803 0.035 Uiso 1 1 calc R . .
C2 C 0.2211(4) 0.3743(4) 0.61936(10) 0.0246(9) Uani 1 1 d . . .
C3 C 0.2635(4) 0.4462(4) 0.64508(10) 0.0253(10) Uani 1 1 d . . .
H3A H 0.3411 0.4646 0.6412 0.030 Uiso 1 1 calc R . .
H3B H 0.2208 0.5141 0.6455 0.030 Uiso 1 1 calc R . .
C4 C 0.1460(4) 0.4090(4) 0.68977(11) 0.0253(10) Uani 1 1 d . . .
H4A H 0.0911 0.4202 0.6728 0.030 Uiso 1 1 calc R . .
H4B H 0.1492 0.4755 0.7027 0.030 Uiso 1 1 calc R . .
C5 C 0.1111(4) 0.3155(4) 0.71010(11) 0.0243(9) Uani 1 1 d . . .
H5A H 0.1625 0.3072 0.7282 0.029 Uiso 1 1 calc R . .
H5B H 0.0370 0.3289 0.7184 0.029 Uiso 1 1 calc R . .
C6 C 0.0960(4) 0.1164(4) 0.70841(12) 0.0303(10) Uani 1 1 d . . .
H6A H 0.0634 0.0607 0.6945 0.036 Uiso 1 1 calc R . .
H6B H 0.0453 0.1291 0.7260 0.036 Uiso 1 1 calc R . .
C7 C 0.2054(4) 0.0771(4) 0.72120(11) 0.0282(10) Uani 1 1 d . . .
H7A H 0.2341 0.1285 0.7371 0.034 Uiso 1 1 calc R . .
H7B H 0.1964 0.0058 0.7314 0.034 Uiso 1 1 calc R . .
C8 C 0.3976(4) 0.0609(4) 0.70514(12) 0.0328(11) Uani 1 1 d . . .
H8A H 0.4409 0.0246 0.6887 0.039 Uiso 1 1 calc R . .
H8B H 0.4033 0.0176 0.7247 0.039 Uiso 1 1 calc R . .
C9 C 0.4426(4) 0.1732(4) 0.71102(11) 0.0281(10) Uani 1 1 d . . .
H9A H 0.4035 0.2074 0.7287 0.034 Uiso 1 1 calc R . .
H9B H 0.5213 0.1688 0.7167 0.034 Uiso 1 1 calc R . .
C10 C 0.4492(4) 0.3554(4) 0.68739(12) 0.0279(10) Uani 1 1 d . . .
H10A H 0.4763 0.3882 0.6677 0.034 Uiso 1 1 calc R . .
H10B H 0.5065 0.3643 0.7039 0.034 Uiso 1 1 calc R . .
C11 C 0.3455(3) 0.4132(4) 0.69746(11) 0.0243(9) Uani 1 1 d . . .
H11A H 0.3262 0.3901 0.7190 0.029 Uiso 1 1 calc R . .
H11B H 0.3588 0.4921 0.6979 0.029 Uiso 1 1 calc R . .
C12 C 0.1007(4) 0.2643(4) 0.54940(10) 0.0284(10) Uani 1 1 d . . .
C13 C 0.0006(4) 0.3101(4) 0.54301(11) 0.0329(11) Uani 1 1 d . . .
H13 H -0.0286 0.3628 0.5568 0.040 Uiso 1 1 calc R . .
C14 C -0.0583(4) 0.2788(4) 0.51597(11) 0.0356(12) Uani 1 1 d . . .
H14 H -0.1270 0.3112 0.5113 0.043 Uiso 1 1 calc R . .
C15 C -0.0168(4) 0.2013(4) 0.49632(11) 0.0313(11) Uani 1 1 d . . .
C16 C 0.0863(4) 0.1536(4) 0.50253(10) 0.0296(10) Uani 1 1 d . . .
C17 C 0.1488(4) 0.1861(4) 0.52957(10) 0.0287(10) Uani 1 1 d . . .
C18 C 0.2533(4) 0.1387(4) 0.53463(11) 0.0319(11) Uani 1 1 d . . .
H18 H 0.2970 0.1610 0.5521 0.038 Uiso 1 1 calc R . .
C19 C 0.2917(4) 0.0613(4) 0.51457(11) 0.0353(12) Uani 1 1 d . . .
H19 H 0.3616 0.0300 0.5183 0.042 Uiso 1 1 calc R . .
C20 C 0.2287(4) 0.0278(4) 0.48854(11) 0.0362(12) Uani 1 1 d . . .
H20 H 0.2556 -0.0271 0.4751 0.043 Uiso 1 1 calc R . .
C21 C 0.1288(4) 0.0736(4) 0.48232(10) 0.0310(11) Uani 1 1 d . . .
C22 C 0.0639(4) 0.0385(4) 0.45447(11) 0.0343(11) Uani 1 1 d . . .
C23 C -0.0828(4) 0.1669(4) 0.46838(11) 0.0338(11) Uani 1 1 d . . .
C24 C -0.1024(5) 0.0515(5) 0.42126(12) 0.0439(14) Uani 1 1 d . . .
H24A H -0.1815 0.0623 0.4249 0.053 Uiso 1 1 calc R . .
H24B H -0.0900 -0.0262 0.4172 0.053 Uiso 1 1 calc R . .
C25 C -0.0677(5) 0.1168(6) 0.39291(12) 0.0570(18) Uani 1 1 d . . .
H25A H -0.0783 0.1938 0.3972 0.085 Uiso 1 1 calc R . .
H25B H -0.1121 0.0958 0.3745 0.085 Uiso 1 1 calc R . .
H25C H 0.0097 0.1030 0.3887 0.085 Uiso 1 1 calc R . .
C26 C -0.1009(4) 0.1771(4) 0.62322(12) 0.0339(11) Uani 1 1 d . . .
C27 C -0.1930(5) 0.2220(5) 0.60570(13) 0.0411(13) Uani 1 1 d . . .
H27A H -0.1841 0.2073 0.5832 0.062 Uiso 1 1 calc R . .
H27B H -0.1960 0.3002 0.6091 0.062 Uiso 1 1 calc R . .
H27C H -0.2610 0.1889 0.6130 0.062 Uiso 1 1 calc R . .
N1 N 0.2226(3) 0.2649(3) 0.62349(8) 0.0242(8) Uani 1 1 d . . .
N2 N 0.1828(3) 0.2154(3) 0.59874(8) 0.0277(8) Uani 1 1 d . . .
N3 N 0.1563(3) 0.2939(3) 0.57823(8) 0.0287(9) Uani 1 1 d . . .
N4 N 0.2540(3) 0.3893(3) 0.67576(8) 0.0198(7) Uani 1 1 d . . .
N5 N 0.1110(3) 0.2167(3) 0.69072(9) 0.0224(8) Uani 1 1 d . . .
N6 N 0.2821(3) 0.0683(3) 0.69491(9) 0.0265(8) Uani 1 1 d . . .
N7 N 0.4282(3) 0.2390(3) 0.68219(9) 0.0246(8) Uani 1 1 d . . .
N8 N -0.0390(4) 0.0853(4) 0.44963(9) 0.0340(10) Uani 1 1 d . . .
N9 N -0.0309(4) 0.1391(4) 0.63750(11) 0.0416(11) Uani 1 1 d . . .
O1 O -0.1709(3) 0.2076(3) 0.46165(8) 0.0428(9) Uani 1 1 d . . .
O2 O 0.0980(3) -0.0295(3) 0.43608(8) 0.0466(10) Uani 1 1 d . . .
Zn1 Zn 0.26402(4) 0.20861(4) 0.666821(13) 0.01962(16) Uani 1 1 d . . .
Cl1A Cl 0.4461(2) 1.0320(3) 0.61607(5) 0.0303(8) Uani 0.650(10) 1 d PD A 1
O3A O 0.4662(5) 0.9194(4) 0.62148(13) 0.0417(19) Uiso 0.637(11) 1 d PD A 1
O4A O 0.5302(5) 1.0927(5) 0.6313(2) 0.044(3) Uiso 0.79(4) 1 d PD A 1
O5A O 0.4501(6) 1.0543(6) 0.58280(12) 0.052(2) Uiso 0.647(12) 1 d PD A 1
O6A O 0.3410(6) 1.0578(8) 0.6289(2) 0.035(4) Uiso 0.60 1 d PD A 1
Cl1B Cl 0.4360(4) 1.0869(7) 0.60801(17) 0.061(3) Uani 0.350(10) 1 d PD A 2
O3B O 0.4329(11) 1.0084(9) 0.5840(2) 0.059(4) Uiso 0.363(11) 1 d PD A 2
O4B O 0.5360(11) 1.0857(15) 0.6253(4) 0.046(11) Uiso 0.21(4) 1 d PD A 2
O5B O 0.4224(9) 1.1925(7) 0.5942(3) 0.055(4) Uiso 0.353(12) 1 d PD A 2
O6B O 0.3454(12) 1.0690(13) 0.6288(4) 0.063(10) Uiso 0.40 1 d PD A 2
Cl2 Cl -0.24216(8) 0.25876(8) 0.69902(2) 0.0245(2) Uani 1 1 d D . .
O7A O -0.3083(5) 0.1839(6) 0.68141(18) 0.038(2) Uiso 0.59(2) 1 d PD B 1
O8A O -0.1461(4) 0.1993(5) 0.71089(12) 0.036(2) Uiso 0.631(17) 1 d PD B 1
O9A O -0.2001(6) 0.3379(5) 0.67757(14) 0.042(2) Uiso 0.578(15) 1 d PD B 1
O10A O -0.2976(7) 0.3076(7) 0.72381(17) 0.037(3) Uiso 0.60 1 d PD B 1
O7B O -0.2908(8) 0.1582(6) 0.6907(3) 0.035(3) Uiso 0.41(2) 1 d PD B 2
O8B O -0.1335(5) 0.2564(11) 0.7072(2) 0.052(4) Uiso 0.369(17) 1 d PD B 2
O9B O -0.2663(8) 0.3371(6) 0.67505(17) 0.041(3) Uiso 0.422(15) 1 d PD B 2
O10B O -0.3043(8) 0.2953(8) 0.72733(19) 0.021(3) Uiso 0.40 1 d PD B 2
H6 H 0.267(5) 0.013(5) 0.6848(13) 0.036(16) Uiso 1 1 d . . .
H5 H 0.067(4) 0.227(4) 0.6762(11) 0.013(11) Uiso 1 1 d . . .
H7 H 0.466(4) 0.216(4) 0.6679(13) 0.031(15) Uiso 1 1 d . . .

loop_
_atom_site_aniso_label
_atom_site_aniso_U_11
_atom_site_aniso_U_22
_atom_site_aniso_U_33
_atom_site_aniso_U_23
_atom_site_aniso_U_13
_atom_site_aniso_U_12
C1 0.038(3) 0.025(2) 0.024(2) 0.0017(19) 0.001(2) 0.008(2)
C2 0.025(2) 0.025(2) 0.023(2) -0.0004(18) 0.0022(18) 0.0065(18)
C3 0.029(2) 0.020(2) 0.027(2) 0.0017(18) 0.0015(18) 0.0007(18)
C4 0.024(2) 0.024(2) 0.028(2) -0.0015(18) -0.0001(18) 0.0061(18)
C5 0.018(2) 0.026(2) 0.028(2) -0.0015(19) -0.0004(17) 0.0018(18)
C6 0.028(2) 0.029(3) 0.034(3) 0.003(2) 0.003(2) -0.010(2)
C7 0.036(3) 0.019(2) 0.029(2) 0.0036(18) 0.000(2) -0.0027(19)
C8 0.031(3) 0.030(3) 0.038(3) 0.000(2) -0.002(2) 0.012(2)
C9 0.021(2) 0.031(3) 0.032(2) 0.002(2) -0.0050(19) 0.0041(19)
C10 0.020(2) 0.028(2) 0.036(3) 0.000(2) -0.0029(19) -0.0063(19)
C11 0.022(2) 0.021(2) 0.030(2) -0.0056(18) -0.0052(18) -0.0028(18)
C12 0.034(3) 0.033(3) 0.019(2) -0.0036(19) -0.0004(18) 0.003(2)
C13 0.038(3) 0.037(3) 0.024(2) -0.004(2) 0.003(2) 0.010(2)
C14 0.037(3) 0.043(3) 0.027(2) -0.002(2) 0.000(2) 0.010(2)
C15 0.037(3) 0.037(3) 0.020(2) -0.003(2) 0.0022(19) 0.004(2)
C16 0.037(3) 0.034(3) 0.018(2) 0.0003(19) 0.0037(19) 0.004(2)
C17 0.034(3) 0.033(3) 0.019(2) -0.0014(19) 0.0027(19) 0.006(2)
C18 0.033(3) 0.041(3) 0.022(2) 0.002(2) 0.0008(19) 0.005(2)
C19 0.037(3) 0.040(3) 0.029(3) 0.002(2) 0.004(2) 0.012(2)
C20 0.046(3) 0.040(3) 0.023(2) -0.002(2) 0.006(2) 0.011(2)
C21 0.041(3) 0.036(3) 0.016(2) -0.0021(19) 0.0032(19) 0.005(2)
C22 0.047(3) 0.037(3) 0.020(2) -0.003(2) 0.002(2) 0.002(2)
C23 0.037(3) 0.043(3) 0.022(2) 0.002(2) 0.003(2) 0.004(2)
C24 0.053(3) 0.052(3) 0.027(3) -0.009(2) -0.007(2) 0.006(3)
C25 0.054(4) 0.094(5) 0.023(3) 0.004(3) 0.005(2) 0.032(4)
C26 0.034(3) 0.038(3) 0.030(3) -0.008(2) 0.002(2) -0.006(2)
C27 0.043(3) 0.042(3) 0.038(3) -0.006(2) -0.004(2) 0.003(2)
N1 0.031(2) 0.0196(19) 0.0225(19) -0.0019(15) 0.0007(15) 0.0024(15)
N2 0.037(2) 0.027(2) 0.0196(19) -0.0032(16) -0.0025(16) 0.0001(17)
N3 0.036(2) 0.033(2) 0.0169(18) -0.0017(16) -0.0008(16) 0.0120(18)
N4 0.0218(18) 0.0180(18) 0.0196(17) -0.0028(14) -0.0003(14) 0.0021(14)
N5 0.0173(18) 0.0229(19) 0.027(2) 0.0011(16) -0.0039(16) -0.0010(15)
N6 0.032(2) 0.0169(19) 0.030(2) -0.0031(17) -0.0025(17) 0.0029(16)
N7 0.0166(18) 0.030(2) 0.027(2) -0.0024(17) 0.0003(15) 0.0047(16)
N8 0.044(2) 0.039(2) 0.0189(19) -0.0027(17) -0.0007(17) 0.003(2)
N9 0.034(2) 0.050(3) 0.041(3) -0.008(2) -0.006(2) -0.003(2)
O1 0.040(2) 0.059(2) 0.0292(18) -0.0055(17) -0.0036(15) 0.0091(19)
O2 0.066(3) 0.048(2) 0.0260(18) -0.0120(17) -0.0027(17) 0.014(2)
Zn1 0.0210(3) 0.0182(3) 0.0195(3) -0.0013(2) -0.0017(2) -0.0001(2)
Cl1A 0.0339(12) 0.0304(15) 0.0263(11) -0.0076(9) -0.0032(7) 0.0097(9)
Cl1B 0.045(3) 0.065(5) 0.071(4) -0.045(4) -0.026(2) 0.024(3)
Cl2 0.0271(5) 0.0206(5) 0.0257(5) 0.0002(4) -0.0042(4) -0.0036(4)

loop_
_atom_type_symbol
_atom_type_description
_atom_type_scat_dispersion_real
_atom_type_scat_dispersion_imag
_atom_type_scat_source
C C 0.0181 0.0091 'International Tables Vol C Tables 4.2.6.8 and 6.1.1.4'
H H 0.0000 0.0000 'International Tables Vol C Tables 4.2.6.8 and 6.1.1.4'
N N 0.0311 0.0180 'International Tables Vol C Tables 4.2.6.8 and 6.1.1.4'
O O 0.0492 0.0322 'International Tables Vol C Tables 4.2.6.8 and 6.1.1.4'
Cl Cl 0.3639 0.7018 'International Tables Vol C Tables 4.2.6.8 and 6.1.1.4'
Zn Zn -1.5491 0.6778 'International Tables Vol C Tables 4.2.6.8 and 6.1.1.4'

loop_
_geom_angle_atom_site_label_1
_geom_angle_atom_site_label_2
_geom_angle_atom_site_label_3
_geom_angle
_geom_angle_site_symmetry_1
_geom_angle_site_symmetry_3
_geom_angle_publ_flag
N3 C1 C2 104.9(4) . . ?
N3 C1 H1 127.5 . . ?
C2 C1 H1 127.5 . . ?
C1 C2 N1 106.8(4) . . ?
C1 C2 C3 133.7(4) . . ?
N1 C2 C3 119.5(4) . . ?
N4 C3 C2 109.1(4) . . ?
N4 C3 H3A 109.9 . . ?
C2 C3 H3A 109.9 . . ?
N4 C3 H3B 109.9 . . ?
C2 C3 H3B 109.9 . . ?
H3A C3 H3B 108.3 . . ?
N4 C4 C5 111.4(4) . . ?
N4 C4 H4A 109.3 . . ?
C5 C4 H4A 109.3 . . ?
N4 C4 H4B 109.3 . . ?
C5 C4 H4B 109.3 . . ?
H4A C4 H4B 108.0 . . ?
N5 C5 C4 108.4(4) . . ?
N5 C5 H5A 110.0 . . ?
C4 C5 H5A 110.0 . . ?
N5 C5 H5B 110.0 . . ?
C4 C5 H5B 110.0 . . ?
H5A C5 H5B 108.4 . . ?
N5 C6 C7 109.9(4) . . ?
N5 C6 H6A 109.7 . . ?
C7 C6 H6A 109.7 . . ?
N5 C6 H6B 109.7 . . ?
C7 C6 H6B 109.7 . . ?
H6A C6 H6B 108.2 . . ?
N6 C7 C6 108.6(4) . . ?
N6 C7 H7A 110.0 . . ?
C6 C7 H7A 110.0 . . ?
N6 C7 H7B 110.0 . . ?
C6 C7 H7B 110.0 . . ?
H7A C7 H7B 108.3 . . ?
N6 C8 C9 109.6(4) . . ?
N6 C8 H8A 109.7 . . ?
C9 C8 H8A 109.7 . . ?
N6 C8 H8B 109.7 . . ?
C9 C8 H8B 109.7 . . ?
H8A C8 H8B 108.2 . . ?
N7 C9 C8 109.3(4) . . ?
N7 C9 H9A 109.8 . . ?
C8 C9 H9A 109.8 . . ?
N7 C9 H9B 109.8 . . ?
C8 C9 H9B 109.8 . . ?
H9A C9 H9B 108.3 . . ?
N7 C10 C11 110.9(4) . . ?
N7 C10 H10A 109.5 . . ?
C11 C10 H10A 109.5 . . ?
N7 C10 H10B 109.5 . . ?
C11 C10 H10B 109.5 . . ?
H10A C10 H10B 108.0 . . ?
N4 C11 C10 111.0(4) . . ?
N4 C11 H11A 109.4 . . ?
C10 C11 H11A 109.4 . . ?
N4 C11 H11B 109.4 . . ?
C10 C11 H11B 109.4 . . ?
H11A C11 H11B 108.0 . . ?
C13 C12 C17 122.7(4) . . ?
C13 C12 N3 118.2(4) . . ?
C17 C12 N3 119.0(4) . . ?
C12 C13 C14 119.7(4) . . ?
C12 C13 H13 120.2 . . ?
C14 C13 H13 120.2 . . ?
C15 C14 C13 120.1(5) . . ?
C15 C14 H14 120.0 . . ?
C13 C14 H14 120.0 . . ?
C14 C15 C16 120.9(4) . . ?
C14 C15 C23 119.0(5) . . ?
C16 C15 C23 120.1(4) . . ?
C15 C16 C21 120.8(4) . . ?
C15 C16 C17 119.9(4) . . ?
C21 C16 C17 119.2(4) . . ?
C12 C17 C18 124.9(4) . . ?
C12 C17 C16 116.7(4) . . ?
C18 C17 C16 118.5(4) . . ?
C19 C18 C17 120.7(5) . . ?
C19 C18 H18 119.7 . . ?
C17 C18 H18 119.7 . . ?
C18 C19 C20 120.6(5) . . ?
C18 C19 H19 119.7 . . ?
C20 C19 H19 119.7 . . ?
C21 C20 C19 120.6(5) . . ?
C21 C20 H20 119.7 . . ?
C19 C20 H20 119.7 . . ?
C20 C21 C16 120.4(4) . . ?
C20 C21 C22 120.0(4) . . ?
C16 C21 C22 119.5(4) . . ?
O2 C22 N8 120.3(5) . . ?
O2 C22 C21 121.8(5) . . ?
N8 C22 C21 117.9(4) . . ?
O1 C23 N8 120.6(5) . . ?
O1 C23 C15 122.4(5) . . ?
N8 C23 C15 117.0(4) . . ?
N8 C24 C25 110.2(5) . . ?
N8 C24 H24A 109.6 . . ?
C25 C24 H24A 109.6 . . ?
N8 C24 H24B 109.6 . . ?
C25 C24 H24B 109.6 . . ?
H24A C24 H24B 108.1 . . ?
C24 C25 H25A 109.5 . . ?
C24 C25 H25B 109.5 . . ?
H25A C25 H25B 109.5 . . ?
C24 C25 H25C 109.5 . . ?
H25A C25 H25C 109.5 . . ?
H25B C25 H25C 109.5 . . ?
N9 C26 C27 177.5(6) . . ?
C26 C27 H27A 109.5 . . ?
C26 C27 H27B 109.5 . . ?
H27A C27 H27B 109.5 . . ?
C26 C27 H27C 109.5 . . ?
H27A C27 H27C 109.5 . . ?
H27B C27 H27C 109.5 . . ?
N2 N1 C2 111.0(4) . . ?
N2 N1 Zn1 131.0(3) . . ?
C2 N1 Zn1 117.4(3) . . ?
N1 N2 N3 105.5(4) . . ?
N2 N3 C1 111.8(4) . . ?
N2 N3 C12 118.4(4) . . ?
C1 N3 C12 129.5(4) . . ?
C11 N4 C4 113.1(3) . . ?
C11 N4 C3 112.7(3) . . ?
C4 N4 C3 110.8(3) . . ?
C11 N4 Zn1 105.1(3) . . ?
C4 N4 Zn1 106.3(3) . . ?
C3 N4 Zn1 108.4(2) . . ?
C6 N5 C5 114.7(4) . . ?
C6 N5 Zn1 108.6(3) . . ?
C5 N5 Zn1 108.0(3) . . ?
C6 N5 H5 115(3) . . ?
C5 N5 H5 107(3) . . ?
Zn1 N5 H5 103(3) . . ?
C7 N6 C8 113.4(4) . . ?
C7 N6 Zn1 107.7(3) . . ?
C8 N6 Zn1 108.0(3) . . ?
C7 N6 H6 108(4) . . ?
C8 N6 H6 108(4) . . ?
Zn1 N6 H6 111(4) . . ?
C9 N7 C10 113.2(4) . . ?
C9 N7 Zn1 105.0(3) . . ?
C10 N7 Zn1 112.2(3) . . ?
C9 N7 H7 111(4) . . ?
C10 N7 H7 110(4) . . ?
Zn1 N7 H7 105(4) . . ?
C23 N8 C22 124.5(4) . . ?
C23 N8 C24 117.8(4) . . ?
C22 N8 C24 117.5(4) . . ?
N1 Zn1 N6 144.77(16) . . ?
N1 Zn1 N7 116.14(15) . . ?
N6 Zn1 N7 83.19(15) . . ?
N1 Zn1 N5 101.77(15) . . ?
N6 Zn1 N5 81.81(15) . . ?
N7 Zn1 N5 132.04(15) . . ?
N1 Zn1 N4 78.43(14) . . ?
N6 Zn1 N4 136.01(14) . . ?
N7 Zn1 N4 80.08(14) . . ?
N5 Zn1 N4 79.95(13) . . ?
O4A Cl1A O3A 108.6(4) . . ?
O4A Cl1A O6A 110.7(5) . . ?
O3A Cl1A O6A 107.9(5) . . ?
O4A Cl1A O5A 108.1(4) . . ?
O3A Cl1A O5A 109.6(4) . . ?
O6A Cl1A O5A 111.8(5) . . ?
O3B Cl1B O4B 112.5(8) . . ?
O3B Cl1B O6B 108.8(7) . . ?
O4B Cl1B O6B 110.2(8) . . ?
O3B Cl1B O5B 109.2(7) . . ?
O4B Cl1B O5B 108.3(7) . . ?
O6B Cl1B O5B 107.6(7) . . ?
O8B Cl2 O10A 107.3(6) . . ?
O8B Cl2 O7B 116.4(6) . . ?
O10A Cl2 O7B 111.1(6) . . ?
O8B Cl2 O9B 112.6(6) . . ?
O10A Cl2 O9B 98.3(5) . . ?
O7B Cl2 O9B 109.6(5) . . ?
O8B Cl2 O9A 79.7(5) . . ?
O10A Cl2 O9A 111.3(4) . . ?
O7B Cl2 O9A 126.3(5) . . ?
O9B Cl2 O9A 33.0(4) . . ?
O8B Cl2 O7A 131.1(6) . . ?
O10A Cl2 O7A 113.4(4) . . ?
O7B Cl2 O7A 22.2(4) . . ?
O9B Cl2 O7A 87.6(5) . . ?
O9A Cl2 O7A 108.3(4) . . ?
O8B Cl2 O8A 30.0(5) . . ?
O10A Cl2 O8A 110.6(4) . . ?
O7B Cl2 O8A 88.6(5) . . ?
O9B Cl2 O8A 137.7(4) . . ?
O9A Cl2 O8A 105.6(4) . . ?
O7A Cl2 O8A 107.3(4) . . ?
O8B Cl2 O10B 107.6(5) . . ?
O10A Cl2 O10B 8.1(6) . . ?
O7B Cl2 O10B 104.4(5) . . ?
O9B Cl2 O10B 105.2(5) . . ?
O9A Cl2 O10B 119.4(5) . . ?
O7A Cl2 O10B 109.0(5) . . ?
O8A Cl2 O10B 106.6(5) . . ?

loop_
_geom_bond_atom_site_label_1
_geom_bond_atom_site_label_2
_geom_bond_distance
_geom_bond_site_symmetry_2
_geom_bond_publ_flag
C1 N3 1.352(6) . ?
C1 C2 1.362(6) . ?
C1 H1 0.9500 . ?
C2 N1 1.367(6) . ?
C2 C3 1.497(6) . ?
C3 N4 1.487(5) . ?
C3 H3A 0.9900 . ?
C3 H3B 0.9900 . ?
C4 N4 1.474(5) . ?
C4 C5 1.508(6) . ?
C4 H4A 0.9900 . ?
C4 H4B 0.9900 . ?
C5 N5 1.475(6) . ?
C5 H5A 0.9900 . ?
C5 H5B 0.9900 . ?
C6 N5 1.465(6) . ?
C6 C7 1.517(7) . ?
C6 H6A 0.9900 . ?
C6 H6B 0.9900 . ?
C7 N6 1.470(6) . ?
C7 H7A 0.9900 . ?
C7 H7B 0.9900 . ?
C8 N6 1.474(6) . ?
C8 C9 1.516(7) . ?
C8 H8A 0.9900 . ?
C8 H8B 0.9900 . ?
C9 N7 1.479(6) . ?
C9 H9A 0.9900 . ?
C9 H9B 0.9900 . ?
C10 N7 1.480(6) . ?
C10 C11 1.521(6) . ?
C10 H10A 0.9900 . ?
C10 H10B 0.9900 . ?
C11 N4 1.471(5) . ?
C11 H11A 0.9900 . ?
C11 H11B 0.9900 . ?
C12 C13 1.372(7) . ?
C12 C17 1.416(6) . ?
C12 N3 1.440(6) . ?
C13 C14 1.403(7) . ?
C13 H13 0.9500 . ?
C14 C15 1.373(7) . ?
C14 H14 0.9500 . ?
C15 C16 1.413(7) . ?
C15 C23 1.489(7) . ?
C16 C21 1.414(7) . ?
C16 C17 1.429(7) . ?
C17 C18 1.419(7) . ?
C18 C19 1.369(7) . ?
C18 H18 0.9500 . ?
C19 C20 1.402(7) . ?
C19 H19 0.9500 . ?
C20 C21 1.369(7) . ?
C20 H20 0.9500 . ?
C21 C22 1.481(7) . ?
C22 O2 1.226(6) . ?
C22 N8 1.397(7) . ?
C23 O1 1.220(6) . ?
C23 N8 1.396(6) . ?
C24 N8 1.485(6) . ?
C24 C25 1.515(8) . ?
C24 H24A 0.9900 . ?
C24 H24B 0.9900 . ?
C25 H25A 0.9800 . ?
C25 H25B 0.9800 . ?
C25 H25C 0.9800 . ?
C26 N9 1.144(7) . ?
C26 C27 1.453(8) . ?
C27 H27A 0.9800 . ?
C27 H27B 0.9800 . ?
C27 H27C 0.9800 . ?
N1 N2 1.305(5) . ?
N1 Zn1 2.026(4) . ?
N2 N3 1.342(5) . ?
N4 Zn1 2.274(3) . ?
N5 Zn1 2.141(4) . ?
N5 H5 0.83(5) . ?
N6 Zn1 2.118(4) . ?
N6 H6 0.82(6) . ?
N7 Zn1 2.135(4) . ?
N7 H7 0.82(6) . ?
Cl1A O4A 1.423(5) . ?
Cl1A O3A 1.435(5) . ?
Cl1A O6A 1.437(5) . ?
Cl1A O5A 1.441(5) . ?
Cl1B O3B 1.410(7) . ?
Cl1B O4B 1.417(8) . ?
Cl1B O6B 1.440(8) . ?
Cl1B O5B 1.442(9) . ?
Cl2 O8B 1.368(6) . ?
Cl2 O10A 1.396(5) . ?
Cl2 O7B 1.423(6) . ?
Cl2 O9B 1.434(6) . ?
Cl2 O9A 1.437(5) . ?
Cl2 O7A 1.434(5) . ?
Cl2 O8A 1.470(5) . ?
Cl2 O10B 1.499(6) . ?

loop_
_geom_hbond_atom_site_label_D
_geom_hbond_atom_site_label_H
_geom_hbond_atom_site_label_A
_geom_hbond_distance_DH
_geom_hbond_distance_HA
_geom_hbond_distance_DA
_geom_hbond_angle_DHA
_geom_hbond_site_symmetry_A
N6 H6 O9A 0.82(6) 2.23(6) 2.956(7) 146(5) 3_545
N6 H6 O9B 0.82(6) 2.26(6) 3.041(9) 159(5) 3_545
N5 H5 N9 0.83(5) 2.29(5) 2.990(6) 143(4) .
N7 H7 O4A 0.82(6) 2.32(6) 3.094(10) 157(5) 1_545
N7 H7 O5B 0.82(6) 3.18(6) 3.779(12) 132(5) 1_545

loop_
_geom_torsion_atom_site_label_1
_geom_torsion_atom_site_label_2
_geom_torsion_atom_site_label_3
_geom_torsion_atom_site_label_4
_geom_torsion
_geom_torsion_site_symmetry_1
_geom_torsion_site_symmetry_2
_geom_torsion_site_symmetry_3
_geom_torsion_site_symmetry_4
_geom_torsion_publ_flag
N3 C1 C2 N1 -0.3(5) . . . . ?
N3 C1 C2 C3 179.3(5) . . . . ?
C1 C2 C3 N4 154.9(5) . . . . ?
N1 C2 C3 N4 -25.5(6) . . . . ?
N4 C4 C5 N5 -56.9(5) . . . . ?
N5 C6 C7 N6 -54.3(5) . . . . ?
N6 C8 C9 N7 -56.3(5) . . . . ?
N7 C10 C11 N4 -51.2(5) . . . . ?
C17 C12 C13 C14 0.5(8) . . . . ?
N3 C12 C13 C14 -176.6(5) . . . . ?
C12 C13 C14 C15 1.1(8) . . . . ?
C13 C14 C15 C16 -1.3(8) . . . . ?
C13 C14 C15 C23 177.9(5) . . . . ?
C14 C15 C16 C21 179.8(5) . . . . ?
C23 C15 C16 C21 0.5(7) . . . . ?
C14 C15 C16 C17 0.0(8) . . . . ?
C23 C15 C16 C17 -179.3(5) . . . . ?
C13 C12 C17 C18 178.0(5) . . . . ?
N3 C12 C17 C18 -4.9(7) . . . . ?
C13 C12 C17 C16 -1.8(7) . . . . ?
N3 C12 C17 C16 175.3(4) . . . . ?
C15 C16 C17 C12 1.6(7) . . . . ?
C21 C16 C17 C12 -178.3(4) . . . . ?
C15 C16 C17 C18 -178.3(5) . . . . ?
C21 C16 C17 C18 1.9(7) . . . . ?
C12 C17 C18 C19 178.2(5) . . . . ?
C16 C17 C18 C19 -2.0(7) . . . . ?
C17 C18 C19 C20 0.4(8) . . . . ?
C18 C19 C20 C21 1.4(8) . . . . ?
C19 C20 C21 C16 -1.5(8) . . . . ?
C19 C20 C21 C22 179.1(5) . . . . ?
C15 C16 C21 C20 -180.0(5) . . . . ?
C17 C16 C21 C20 -0.1(7) . . . . ?
C15 C16 C21 C22 -0.6(7) . . . . ?
C17 C16 C21 C22 179.2(5) . . . . ?
C20 C21 C22 O2 -1.6(8) . . . . ?
C16 C21 C22 O2 179.0(5) . . . . ?
C20 C21 C22 N8 178.2(5) . . . . ?
C16 C21 C22 N8 -1.2(7) . . . . ?
C14 C15 C23 O1 2.6(8) . . . . ?
C16 C15 C23 O1 -178.1(5) . . . . ?
C14 C15 C23 N8 -178.0(5) . . . . ?
C16 C15 C23 N8 1.3(7) . . . . ?
C1 C2 N1 N2 -0.2(5) . . . . ?
C3 C2 N1 N2 -179.9(4) . . . . ?
C1 C2 N1 Zn1 -172.3(3) . . . . ?
C3 C2 N1 Zn1 8.0(5) . . . . ?
C2 N1 N2 N3 0.6(5) . . . . ?
Zn1 N1 N2 N3 171.3(3) . . . . ?
N1 N2 N3 C1 -0.8(5) . . . . ?
N1 N2 N3 C12 -174.5(4) . . . . ?
C2 C1 N3 N2 0.7(5) . . . . ?
C2 C1 N3 C12 173.5(4) . . . . ?
C13 C12 N3 N2 122.0(5) . . . . ?
C17 C12 N3 N2 -55.2(6) . . . . ?
C13 C12 N3 C1 -50.4(7) . . . . ?
C17 C12 N3 C1 132.3(5) . . . . ?
C10 C11 N4 C4 159.3(4) . . . . ?
C10 C11 N4 C3 -74.1(5) . . . . ?
C10 C11 N4 Zn1 43.8(4) . . . . ?
C5 C4 N4 C11 -81.3(4) . . . . ?
C5 C4 N4 C3 151.0(4) . . . . ?
C5 C4 N4 Zn1 33.4(4) . . . . ?
C2 C3 N4 C11 143.9(4) . . . . ?
C2 C3 N4 C4 -88.2(4) . . . . ?
C2 C3 N4 Zn1 28.0(4) . . . . ?
C7 C6 N5 C5 -85.2(5) . . . . ?
C7 C6 N5 Zn1 35.6(4) . . . . ?
C4 C5 N5 C6 170.6(4) . . . . ?
C4 C5 N5 Zn1 49.4(4) . . . . ?
C6 C7 N6 C8 163.7(4) . . . . ?
C6 C7 N6 Zn1 44.2(4) . . . . ?
C9 C8 N6 C7 -83.8(5) . . . . ?
C9 C8 N6 Zn1 35.5(4) . . . . ?
C8 C9 N7 C10 168.6(4) . . . . ?
C8 C9 N7 Zn1 45.9(4) . . . . ?
C11 C10 N7 C9 -88.5(4) . . . . ?
C11 C10 N7 Zn1 30.1(5) . . . . ?
O1 C23 N8 C22 176.1(5) . . . . ?
C15 C23 N8 C22 -3.3(7) . . . . ?
O1 C23 N8 C24 0.7(7) . . . . ?
C15 C23 N8 C24 -178.7(5) . . . . ?
O2 C22 N8 C23 -176.9(5) . . . . ?
C21 C22 N8 C23 3.3(7) . . . . ?
O2 C22 N8 C24 -1.5(7) . . . . ?
C21 C22 N8 C24 178.7(5) . . . . ?
C25 C24 N8 C23 91.3(6) . . . . ?
C25 C24 N8 C22 -84.4(6) . . . . ?
N2 N1 Zn1 N6 6.2(5) . . . . ?
C2 N1 Zn1 N6 176.5(3) . . . . ?
N2 N1 Zn1 N7 124.0(4) . . . . ?
C2 N1 Zn1 N7 -65.7(4) . . . . ?
N2 N1 Zn1 N5 -86.2(4) . . . . ?
C2 N1 Zn1 N5 84.0(3) . . . . ?
N2 N1 Zn1 N4 -163.2(4) . . . . ?
C2 N1 Zn1 N4 7.0(3) . . . . ?
C7 N6 Zn1 N1 -118.4(3) . . . . ?
C8 N6 Zn1 N1 118.8(3) . . . . ?
C7 N6 Zn1 N7 114.7(3) . . . . ?
C8 N6 Zn1 N7 -8.1(3) . . . . ?
C7 N6 Zn1 N5 -19.6(3) . . . . ?
C8 N6 Zn1 N5 -142.4(3) . . . . ?
C7 N6 Zn1 N4 46.7(4) . . . . ?
C8 N6 Zn1 N4 -76.2(4) . . . . ?
C9 N7 Zn1 N1 -169.7(3) . . . . ?
C10 N7 Zn1 N1 67.0(3) . . . . ?
C9 N7 Zn1 N6 -20.6(3) . . . . ?
C10 N7 Zn1 N6 -144.0(3) . . . . ?
C9 N7 Zn1 N5 51.9(4) . . . . ?
C10 N7 Zn1 N5 -71.5(4) . . . . ?
C9 N7 Zn1 N4 118.5(3) . . . . ?
C10 N7 Zn1 N4 -4.8(3) . . . . ?
C6 N5 Zn1 N1 135.4(3) . . . . ?
C5 N5 Zn1 N1 -99.7(3) . . . . ?
C6 N5 Zn1 N6 -8.9(3) . . . . ?
C5 N5 Zn1 N6 115.9(3) . . . . ?
C6 N5 Zn1 N7 -82.0(3) . . . . ?
C5 N5 Zn1 N7 42.8(4) . . . . ?
C6 N5 Zn1 N4 -148.7(3) . . . . ?
C5 N5 Zn1 N4 -23.9(3) . . . . ?
C11 N4 Zn1 N1 -140.7(3) . . . . ?
C4 N4 Zn1 N1 99.2(3) . . . . ?
C3 N4 Zn1 N1 -19.9(3) . . . . ?
C11 N4 Zn1 N6 48.0(3) . . . . ?
C4 N4 Zn1 N6 -72.1(3) . . . . ?
C3 N4 Zn1 N6 168.8(3) . . . . ?
C11 N4 Zn1 N7 -21.2(3) . . . . ?
C4 N4 Zn1 N7 -141.3(3) . . . . ?
C3 N4 Zn1 N7 99.6(3) . . . . ?
C11 N4 Zn1 N5 115.0(3) . . . . ?
C4 N4 Zn1 N5 -5.1(3) . . . . ?
C3 N4 Zn1 N5 -124.3(3) . . . . ?
